data_2230295
loop_
_publ_author_name
'Shakuntala, K.'
'Foro, Sabine'
'Gowda, B. Thimme'

_publ_section_title
;
 4-Chloro-<i>N</i>-(3-methylphenyl)benzenesulfonamide
;
_journal_coeditor_code DS2114
_journal_issue 6
_journal_name_full 'Acta Crystallographica Section E'
_journal_page_first o1540
_journal_paper_doi 10.1107/S1600536811019416
_journal_volume 67
_journal_year 2011
_chemical_formula_iupac 'C13 H12 Cl N O2 S'
_chemical_formula_moiety 'C13 H12 Cl N O2 S'
_chemical_formula_sum 'C13 H12 Cl N O2 S'
_chemical_formula_weight 281.75
_chemical_name_systematic
;
4-Chloro-<i>N</i>-(3-methylphenyl)benzenesulfonamide
;
_space_group_IT_number 15
_symmetry_cell_setting monoclinic
_symmetry_space_group_name_Hall '-C 2yc'
_symmetry_space_group_name_H-M 'C 1 2/c 1'
_atom_sites_solution_hydrogens geom
_atom_sites_solution_primary direct
_atom_sites_solution_secondary difmap
_audit_creation_method SHELXL-97
_cell_angle_alpha 90.00
_cell_angle_beta 97.292(9)
_cell_angle_gamma 90.00
_cell_formula_units_Z 8
_cell_length_a 14.2020(10)
_cell_length_b 14.5610(10)
_cell_length_c 13.2710(10)
_cell_measurement_reflns_used 2392
_cell_measurement_temperature 293(2)
_cell_measurement_theta_max 27.79
_cell_measurement_theta_min 2.65
_cell_volume 2722.2(3)
_computing_cell_refinement
;
CrysAlis RED (Oxford Diffraction, 2009)
;
_computing_data_collection
;
CrysAlis CCD (Oxford Diffraction, 2009)
;
_computing_data_reduction
;
CrysAlis RED (Oxford Diffraction, 2009)
;
_computing_molecular_graphics 'PLATON (Spek, 2009)'
_computing_publication_material 'SHELXL97 (Sheldrick, 2008)'
_computing_structure_refinement 'SHELXL97 (Sheldrick, 2008)'
_computing_structure_solution 'SHELXS97 (Sheldrick, 2008)'
_diffrn_ambient_temperature 293(2)
_diffrn_measured_fraction_theta_full 0.997
_diffrn_measured_fraction_theta_max 0.997
_diffrn_measurement_device_type
;
Oxford Diffraction Xcalibur diffractometer
with a Sapphire CCD detector
;
_diffrn_measurement_method
;
Rotation method data acquisition using \w
;
_diffrn_radiation_monochromator graphite
_diffrn_radiation_source 'fine-focus sealed tube'
_diffrn_radiation_type MoK\a
_diffrn_radiation_wavelength 0.71073
_diffrn_reflns_av_R_equivalents 0.0122
_diffrn_reflns_av_sigmaI/netI 0.0191
_diffrn_reflns_limit_h_max 16
_diffrn_reflns_limit_h_min -17
_diffrn_reflns_limit_k_max 18
_diffrn_reflns_limit_k_min -18
_diffrn_reflns_limit_l_max 16
_diffrn_reflns_limit_l_min -16
_diffrn_reflns_number 5706
_diffrn_reflns_theta_full 26.37
_diffrn_reflns_theta_max 26.37
_diffrn_reflns_theta_min 2.65
_diffrn_standards_decay_% 0
_exptl_absorpt_coefficient_mu 0.427
_exptl_absorpt_correction_T_max 0.8479
_exptl_absorpt_correction_T_min 0.8214
_exptl_absorpt_correction_type multi-scan
_exptl_absorpt_process_details
;
(CrysAlis RED; Oxford Diffraction, 2009)
;
_exptl_crystal_colour colourless
_exptl_crystal_density_diffrn 1.375
_exptl_crystal_density_method 'not measured'
_exptl_crystal_description prism
_exptl_crystal_F_000 1168
_exptl_crystal_size_max 0.48
_exptl_crystal_size_mid 0.44
_exptl_crystal_size_min 0.40
_refine_diff_density_max 0.437
_refine_diff_density_min -0.449
_refine_ls_extinction_method none
_refine_ls_goodness_of_fit_ref 1.047
_refine_ls_hydrogen_treatment mixed
_refine_ls_matrix_type full
_refine_ls_number_parameters 167
_refine_ls_number_reflns 2777
_refine_ls_number_restraints 1
_refine_ls_restrained_S_all 1.047
_refine_ls_R_factor_all 0.0563
_refine_ls_R_factor_gt 0.0428
_refine_ls_shift/su_max 0.008
_refine_ls_shift/su_mean 0.000
_refine_ls_structure_factor_coef Fsqd
_refine_ls_weighting_details 'calc w=1/[\s^2^(Fo^2^)+(0.0632P)^2^+1.8143P] where P=(Fo^2^+2Fc^2^)/3'
_refine_ls_weighting_scheme calc
_refine_ls_wR_factor_gt 0.1110
_refine_ls_wR_factor_ref 0.1188
_reflns_number_gt 2186
_reflns_number_total 2777
_reflns_threshold_expression I>2\s(I)
_cod_data_source_file ds2114.cif
_cod_data_source_block I
_cod_original_sg_symbol_H-M 'C 2/c'
_cod_database_code 2230295
_cod_database_fobs_code 2230295

loop_
_symmetry_equiv_pos_as_xyz
'x, y, z'
'-x, y, -z+1/2'
'x+1/2, y+1/2, z'
'-x+1/2, y+1/2, -z+1/2'
'-x, -y, -z'
'x, -y, z-1/2'
'-x+1/2, -y+1/2, -z'
'x+1/2, -y+1/2, z-1/2'

loop_
_atom_site_type_symbol
_atom_site_label
_atom_site_fract_x
_atom_site_fract_y
_atom_site_fract_z
_atom_site_U_iso_or_equiv
_atom_site_adp_type
_atom_site_calc_flag
_atom_site_refinement_flags
_atom_site_occupancy
_atom_site_symmetry_multiplicity
_atom_site_disorder_assembly
_atom_site_disorder_group
C C1 0.53559(14) 0.23409(14) 0.05005(15) 0.0406(5) Uani d . 1 1 . .
C C2 0.57647(15) 0.31911(14) 0.04598(18) 0.0491(5) Uani d . 1 1 . .
H H2 0.6336 0.3256 0.0194 0.059 Uiso calc R 1 1 . .
C C3 0.53266(18) 0.39513(17) 0.0813(2) 0.0593(6) Uani d . 1 1 . .
H H3 0.5600 0.4530 0.0788 0.071 Uiso calc R 1 1 . .
C C4 0.44869(19) 0.3845(2) 0.11999(18) 0.0605(7) Uani d . 1 1 . .
C C5 0.40852(18) 0.3008(2) 0.1274(2) 0.0730(8) Uani d . 1 1 . .
H H5 0.3523 0.2950 0.1560 0.088 Uiso calc R 1 1 . .
C C6 0.45174(18) 0.2240(2) 0.0922(2) 0.0644(7) Uani d . 1 1 . .
H H6 0.4247 0.1662 0.0967 0.077 Uiso calc R 1 1 . .
C C7 0.67268(14) 0.08513(13) 0.18508(15) 0.0388(4) Uani d . 1 1 . .
C C8 0.73805(14) 0.15662(14) 0.19410(16) 0.0442(5) Uani d . 1 1 . .
H H8 0.7430 0.1949 0.1389 0.053 Uiso calc R 1 1 . .
C C9 0.79595(16) 0.17110(16) 0.28509(18) 0.0522(5) Uani d . 1 1 . .
C C10 0.78847(19) 0.11271(18) 0.36573(19) 0.0617(6) Uani d . 1 1 . .
H H10 0.8272 0.1215 0.4269 0.074 Uiso calc R 1 1 . .
C C11 0.72408(19) 0.04155(17) 0.35625(19) 0.0611(6) Uani d . 1 1 . .
H H11 0.7202 0.0024 0.4110 0.073 Uiso calc R 1 1 . .
C C12 0.66545(16) 0.02758(15) 0.26704(18) 0.0500(5) Uani d . 1 1 . .
H H12 0.6214 -0.0200 0.2616 0.060 Uiso calc R 1 1 . .
C C13 0.8658(2) 0.2492(2) 0.2948(2) 0.0907(10) Uani d . 1 1 . .
H H13A 0.8476 0.2935 0.3423 0.109 Uiso calc R 1 1 . .
H H13B 0.8664 0.2779 0.2297 0.109 Uiso calc R 1 1 . .
H H13C 0.9281 0.2262 0.3184 0.109 Uiso calc R 1 1 . .
N N1 0.61358(14) 0.06654(12) 0.09302(14) 0.0510(5) Uani d D 1 1 . .
H H1N 0.5746(16) 0.0231(14) 0.092(2) 0.061 Uiso d D 1 1 . .
O O1 0.67240(11) 0.16746(10) -0.03772(11) 0.0512(4) Uani d . 1 1 . .
O O2 0.51716(12) 0.09095(11) -0.06921(12) 0.0610(5) Uani d . 1 1 . .
Cl Cl1 0.38998(7) 0.48058(7) 0.15793(7) 0.1027(4) Uani d . 1 1 . .
S S1 0.58782(4) 0.13761(3) -0.00050(4) 0.04315(18) Uani d . 1 1 . .

loop_
_atom_site_aniso_label
_atom_site_aniso_U_11
_atom_site_aniso_U_22
_atom_site_aniso_U_33
_atom_site_aniso_U_12
_atom_site_aniso_U_13
_atom_site_aniso_U_23
C1 0.0383(10) 0.0444(11) 0.0372(10) -0.0031(8) -0.0019(8) 0.0028(9)
C2 0.0448(11) 0.0439(12) 0.0593(13) -0.0027(9) 0.0093(10) -0.0030(10)
C3 0.0589(14) 0.0483(13) 0.0702(16) 0.0051(11) 0.0061(12) -0.0041(12)
C4 0.0637(15) 0.0735(17) 0.0444(12) 0.0243(13) 0.0070(11) 0.0019(12)
C5 0.0540(15) 0.103(2) 0.0668(16) 0.0160(15) 0.0266(13) 0.0172(16)
C6 0.0540(14) 0.0701(17) 0.0708(16) -0.0093(13) 0.0150(12) 0.0166(14)
C7 0.0395(10) 0.0315(9) 0.0440(11) 0.0032(8) -0.0004(8) -0.0019(8)
C8 0.0463(11) 0.0412(11) 0.0433(11) -0.0026(9) -0.0017(9) 0.0033(9)
C9 0.0493(12) 0.0527(12) 0.0508(12) -0.0051(10) -0.0086(10) -0.0008(11)
C10 0.0654(15) 0.0674(16) 0.0470(13) 0.0000(12) -0.0129(11) 0.0024(12)
C11 0.0754(16) 0.0580(14) 0.0482(13) 0.0013(13) 0.0012(12) 0.0140(12)
C12 0.0521(12) 0.0405(11) 0.0570(13) -0.0014(9) 0.0049(10) 0.0048(10)
C13 0.089(2) 0.100(2) 0.0737(19) -0.0454(18) -0.0238(16) 0.0067(18)
N1 0.0607(12) 0.0336(9) 0.0535(11) -0.0148(8) -0.0127(9) 0.0027(8)
O1 0.0560(9) 0.0485(8) 0.0505(9) -0.0052(7) 0.0128(7) -0.0060(7)
O2 0.0759(11) 0.0490(9) 0.0514(9) -0.0178(8) -0.0183(8) -0.0017(7)
Cl1 0.1129(7) 0.1136(7) 0.0848(6) 0.0634(6) 0.0249(5) -0.0053(5)
S1 0.0500(3) 0.0366(3) 0.0402(3) -0.0082(2) -0.0044(2) -0.0017(2)

loop_
_atom_type_symbol
_atom_type_description
_atom_type_scat_dispersion_real
_atom_type_scat_dispersion_imag
_atom_type_scat_source
C C 0.0033 0.0016 'International Tables Vol C Tables 4.2.6.8 and 6.1.1.4'
H H 0.0000 0.0000 'International Tables Vol C Tables 4.2.6.8 and 6.1.1.4'
N N 0.0061 0.0033 'International Tables Vol C Tables 4.2.6.8 and 6.1.1.4'
O O 0.0106 0.0060 'International Tables Vol C Tables 4.2.6.8 and 6.1.1.4'
Cl Cl 0.1484 0.1585 'International Tables Vol C Tables 4.2.6.8 and 6.1.1.4'
S S 0.1246 0.1234 'International Tables Vol C Tables 4.2.6.8 and 6.1.1.4'

loop_
_geom_angle_atom_site_label_1
_geom_angle_atom_site_label_2
_geom_angle_atom_site_label_3
_geom_angle_site_symmetry_1
_geom_angle_site_symmetry_3
_geom_angle
_geom_angle_publ_flag
C2 C1 C6 . . 120.1(2) ?
C2 C1 S1 . . 120.29(16) ?
C6 C1 S1 . . 119.59(18) ?
C1 C2 C3 . . 119.9(2) ?
C1 C2 H2 . . 120.0 ?
C3 C2 H2 . . 120.0 ?
C4 C3 C2 . . 119.3(2) ?
C4 C3 H3 . . 120.4 ?
C2 C3 H3 . . 120.4 ?
C5 C4 C3 . . 121.7(2) ?
C5 C4 Cl1 . . 118.8(2) ?
C3 C4 Cl1 . . 119.5(2) ?
C4 C5 C6 . . 119.5(2) ?
C4 C5 H5 . . 120.2 ?
C6 C5 H5 . . 120.2 ?
C5 C6 C1 . . 119.4(2) ?
C5 C6 H6 . . 120.3 ?
C1 C6 H6 . . 120.3 ?
C12 C7 C8 . . 120.01(19) ?
C12 C7 N1 . . 117.75(18) ?
C8 C7 N1 . . 122.22(18) ?
C9 C8 C7 . . 120.3(2) ?
C9 C8 H8 . . 119.9 ?
C7 C8 H8 . . 119.9 ?
C10 C9 C8 . . 119.0(2) ?
C10 C9 C13 . . 120.9(2) ?
C8 C9 C13 . . 120.0(2) ?
C11 C10 C9 . . 120.5(2) ?
C11 C10 H10 . . 119.7 ?
C9 C10 H10 . . 119.7 ?
C12 C11 C10 . . 120.9(2) ?
C12 C11 H11 . . 119.6 ?
C10 C11 H11 . . 119.6 ?
C11 C12 C7 . . 119.3(2) ?
C11 C12 H12 . . 120.4 ?
C7 C12 H12 . . 120.4 ?
C9 C13 H13A . . 109.5 ?
C9 C13 H13B . . 109.5 ?
H13A C13 H13B . . 109.5 ?
C9 C13 H13C . . 109.5 ?
H13A C13 H13C . . 109.5 ?
H13B C13 H13C . . 109.5 ?
C7 N1 S1 . . 126.09(14) ?
C7 N1 H1N . . 118.7(18) ?
S1 N1 H1N . . 112.3(18) ?
O1 S1 O2 . . 118.42(10) ?
O1 S1 N1 . . 110.01(10) ?
O2 S1 N1 . . 104.79(9) ?
O1 S1 C1 . . 107.66(9) ?
O2 S1 C1 . . 108.95(10) ?
N1 S1 C1 . . 106.42(10) ?

loop_
_geom_bond_atom_site_label_1
_geom_bond_atom_site_label_2
_geom_bond_site_symmetry_2
_geom_bond_distance
_geom_bond_publ_flag
C1 C2 . 1.371(3) ?
C1 C6 . 1.386(3) ?
C1 S1 . 1.761(2) ?
C2 C3 . 1.381(3) ?
C2 H2 . 0.9300 ?
C3 C4 . 1.366(4) ?
C3 H3 . 0.9300 ?
C4 C5 . 1.354(4) ?
C4 Cl1 . 1.736(3) ?
C5 C6 . 1.386(4) ?
C5 H5 . 0.9300 ?
C6 H6 . 0.9300 ?
C7 C12 . 1.387(3) ?
C7 C8 . 1.390(3) ?
C7 N1 . 1.418(3) ?
C8 C9 . 1.388(3) ?
C8 H8 . 0.9300 ?
C9 C10 . 1.381(3) ?
C9 C13 . 1.505(3) ?
C10 C11 . 1.377(4) ?
C10 H10 . 0.9300 ?
C11 C12 . 1.373(3) ?
C11 H11 . 0.9300 ?
C12 H12 . 0.9300 ?
C13 H13A . 0.9600 ?
C13 H13B . 0.9600 ?
C13 H13C . 0.9600 ?
N1 S1 . 1.6216(19) ?
N1 H1N . 0.839(16) ?
O1 S1 . 1.4236(15) ?
O2 S1 . 1.4380(15) ?

loop_
_geom_hbond_atom_site_label_D
_geom_hbond_atom_site_label_H
_geom_hbond_atom_site_label_A
_geom_hbond_site_symmetry_A
_geom_hbond_distance_DH
_geom_hbond_distance_HA
_geom_hbond_distance_DA
_geom_hbond_angle_DHA
N1 H1N O2 5_655 0.839(16) 2.109(17) 2.942(2) 172(2)

loop_
_geom_torsion_atom_site_label_1
_geom_torsion_atom_site_label_2
_geom_torsion_atom_site_label_3
_geom_torsion_atom_site_label_4
_geom_torsion_site_symmetry_1
_geom_torsion_site_symmetry_2
_geom_torsion_site_symmetry_3
_geom_torsion_site_symmetry_4
_geom_torsion
_geom_torsion_publ_flag
C6 C1 C2 C3 . . . . -1.8(4) ?
S1 C1 C2 C3 . . . . 176.87(18) ?
C1 C2 C3 C4 . . . . 0.0(4) ?
C2 C3 C4 C5 . . . . 2.0(4) ?
C2 C3 C4 Cl1 . . . . -176.41(19) ?
C3 C4 C5 C6 . . . . -2.0(4) ?
Cl1 C4 C5 C6 . . . . 176.4(2) ?
C4 C5 C6 C1 . . . . 0.1(4) ?
C2 C1 C6 C5 . . . . 1.8(4) ?
S1 C1 C6 C5 . . . . -176.92(19) ?
C12 C7 C8 C9 . . . . -0.4(3) ?
N1 C7 C8 C9 . . . . -178.6(2) ?
C7 C8 C9 C10 . . . . 0.9(3) ?
C7 C8 C9 C13 . . . . -179.3(2) ?
C8 C9 C10 C11 . . . . -0.4(4) ?
C13 C9 C10 C11 . . . . 179.8(3) ?
C9 C10 C11 C12 . . . . -0.6(4) ?
C10 C11 C12 C7 . . . . 1.2(4) ?
C8 C7 C12 C11 . . . . -0.7(3) ?
N1 C7 C12 C11 . . . . 177.6(2) ?
C12 C7 N1 S1 . . . . 161.80(17) ?
C8 C7 N1 S1 . . . . -19.9(3) ?
C7 N1 S1 O1 . . . . 58.7(2) ?
C7 N1 S1 O2 . . . . -172.95(19) ?
C7 N1 S1 C1 . . . . -57.6(2) ?
C2 C1 S1 O1 . . . . 1.6(2) ?
C6 C1 S1 O1 . . . . -179.70(18) ?
C2 C1 S1 O2 . . . . -127.99(18) ?
C6 C1 S1 O2 . . . . 50.7(2) ?
C2 C1 S1 N1 . . . . 119.52(19) ?
C6 C1 S1 N1 . . . . -61.8(2) ?

loop_
_cod_related_entry_id
_cod_related_entry_database
_cod_related_entry_code
1 ChemSpider 629518
